data_7057477
loop_
_publ_author_name
'Bai, Dong'
'Gao, Zhongzheng'
'Tao, Zhu'
'Xiao, Xin'
'Prior, Timothy J.'
'Wei, Gang'
'Liu, Qingyun'
'Redshaw, Carl'

_publ_section_title
;
 A study of the interaction between inverted cucurbit[6]uril and symmetric
 viologens
;
_journal_issue 13
_journal_name_full 'New Journal of Chemistry'
_journal_page_first 11085
_journal_paper_doi 10.1039/C8NJ01589A
_journal_volume 42
_journal_year 2018
_chemical_formula_moiety
;
2(C36 H36 N24 O12), 4(C14 H18 N2), Cd5 Br9.56 Cl10.44
;
_chemical_formula_sum 'C128 H144 Br9.56 Cd5 Cl10.44 N56 O30'
_chemical_formula_weight 4642.84
_space_group_crystal_system triclinic
_space_group_IT_number 2
_space_group_name_Hall '-P 1'
_space_group_name_H-M_alt 'P -1'
_symmetry_space_group_name_Hall '-P 1'
_symmetry_space_group_name_H-M 'P -1'
_atom_sites_solution_hydrogens geom
_audit_creation_method SHELXL-2018/1
_audit_update_record
;
2018-02-12 deposited with the CCDC.
2018-06-01 downloaded from the CCDC.
;
_cell_angle_alpha 83.034(2)
_cell_angle_beta 79.110(2)
_cell_angle_gamma 61.125(2)
_cell_formula_units_Z 1
_cell_length_a 14.9882(11)
_cell_length_b 15.3355(11)
_cell_length_c 23.6644(17)
_cell_measurement_reflns_used 9898
_cell_measurement_temperature 296(2)
_cell_measurement_theta_max 22.695
_cell_measurement_theta_min 2.279
_cell_volume 4674.4(6)
_computing_cell_refinement 'Bruker SAINT'
_computing_data_collection 'Bruker Apex II'
_computing_data_reduction 'Bruker SAINT'
_computing_structure_refinement 'SHELXL-2018/1 (Sheldrick, 2018)'
_computing_structure_solution SHELXS
_diffrn_ambient_temperature 296(2)
_diffrn_measured_fraction_theta_full 1.000
_diffrn_measured_fraction_theta_max 1.000
_diffrn_measurement_device_type 'Bruker SMART Apex II'
_diffrn_measurement_method \w-scans
_diffrn_radiation_type MoK\a
_diffrn_radiation_wavelength 0.71073
_diffrn_reflns_av_R_equivalents 0.0671
_diffrn_reflns_av_unetI/netI 0.0693
_diffrn_reflns_Laue_measured_fraction_full 1.000
_diffrn_reflns_Laue_measured_fraction_max 1.000
_diffrn_reflns_limit_h_max 17
_diffrn_reflns_limit_h_min -17
_diffrn_reflns_limit_k_max 18
_diffrn_reflns_limit_k_min -18
_diffrn_reflns_limit_l_max 28
_diffrn_reflns_limit_l_min -28
_diffrn_reflns_number 59315
_diffrn_reflns_point_group_measured_fraction_full 1.000
_diffrn_reflns_point_group_measured_fraction_max 1.000
_diffrn_reflns_theta_full 25.027
_diffrn_reflns_theta_max 25.027
_diffrn_reflns_theta_min 1.668
_diffrn_source 'sealed tube'
_exptl_absorpt_coefficient_mu 2.828
_exptl_absorpt_correction_T_max 0.981
_exptl_absorpt_correction_T_min 0.977
_exptl_absorpt_correction_type multi-scan
_exptl_absorpt_process_details
;
SADABS
;
_exptl_crystal_colour colourless
_exptl_crystal_density_diffrn 1.649
_exptl_crystal_description block
_exptl_crystal_F_000 2296
_exptl_crystal_size_max 0.210
_exptl_crystal_size_mid 0.180
_exptl_crystal_size_min 0.178
_platon_squeeze_details
;
Looks like 8 extra water molecules in the cell. 
;
_refine_diff_density_max 9.339
_refine_diff_density_min -5.667
_refine_diff_density_rms 0.338
_refine_ls_extinction_method none
_refine_ls_goodness_of_fit_ref 1.960
_refine_ls_hydrogen_treatment constr
_refine_ls_matrix_type full
_refine_ls_number_parameters 1053
_refine_ls_number_reflns 16518
_refine_ls_number_restraints 1690
_refine_ls_restrained_S_all 1.878
_refine_ls_R_factor_all 0.2331
_refine_ls_R_factor_gt 0.1773
_refine_ls_shift/su_max 0.001
_refine_ls_shift/su_mean 0.000
_refine_ls_structure_factor_coef Fsqd
_refine_ls_weighting_details 'w=1/[\s^2^(Fo^2^)+(0.2000P)^2^] where P=(Fo^2^+2Fc^2^)/3'
_refine_ls_weighting_scheme calc
_refine_ls_wR_factor_gt 0.4824
_refine_ls_wR_factor_ref 0.5171
_reflns_Friedel_coverage 0.000
_reflns_number_gt 9862
_reflns_number_total 16518
_reflns_threshold_expression 'I > 2\s(I)'
_cod_data_source_file c8nj01589a2.cif
_cod_data_source_block EV
_cod_depositor_comments 'Adding full bibliography for 7057475--7057477.cif.'
_cod_database_code 7057477
_shelx_shelxl_version_number 2018/1
_shelx_space_group_comment
;
The symmetry employed for this shelxl refinement is uniquely defined
by the following loop, which should always be used as a source of
symmetry information in preference to the above space-group names.
They are only intended as comments.
;

loop_
_space_group_symop_operation_xyz
'x, y, z'
'-x, -y, -z'

loop_
_atom_site_label
_atom_site_type_symbol
_atom_site_fract_x
_atom_site_fract_y
_atom_site_fract_z
_atom_site_U_iso_or_equiv
_atom_site_adp_type
_atom_site_occupancy
_atom_site_site_symmetry_order
_atom_site_calc_flag
_atom_site_refinement_flags_posn
_atom_site_refinement_flags_adp
_atom_site_refinement_flags_occupancy
_atom_site_disorder_assembly
_atom_site_disorder_group
C1 C 0.5692(16) 0.2063(15) 0.3525(8) 0.059(4) Uani 1 1 d . U . . .
C2 C 0.6248(14) 0.3355(14) 0.3219(8) 0.055(4) Uani 1 1 d . U . . .
H2A H 0.621534 0.345474 0.362130 0.065 Uiso 1 1 calc R U . . .
H2B H 0.687915 0.333839 0.301224 0.065 Uiso 1 1 calc R U . . .
C3 C 0.4839(14) 0.5066(14) 0.3247(8) 0.053(4) Uani 1 1 d . U . . .
C4 C 0.3364(15) 0.6720(13) 0.3049(8) 0.053(4) Uani 1 1 d . U . . .
H4A H 0.365970 0.716453 0.292460 0.063 Uiso 1 1 calc R U . . .
H4B H 0.315883 0.676227 0.346292 0.063 Uiso 1 1 calc R U . . .
C5 C 0.1597(15) 0.7008(14) 0.3046(7) 0.051(4) Uani 1 1 d . U . . .
C6 C -0.0193(15) 0.7650(14) 0.2885(8) 0.057(4) Uani 1 1 d . U . . .
H6A H -0.065599 0.826942 0.270541 0.068 Uiso 1 1 calc R U . . .
H6B H -0.036878 0.772047 0.329878 0.068 Uiso 1 1 calc R U . . .
C7 C -0.0476(13) 0.6187(13) 0.3129(8) 0.047(3) Uani 1 1 d . U . . .
C8 C -0.0990(14) 0.4867(13) 0.3127(8) 0.054(4) Uani 1 1 d . U . . .
H8A H -0.158895 0.494108 0.298356 0.065 Uiso 1 1 calc R U . . .
H8B H -0.117861 0.497871 0.353720 0.065 Uiso 1 1 calc R U . . .
C9 C 0.0533(14) 0.3313(13) 0.3378(7) 0.044(3) Uani 1 1 d . U . . .
C10 C 0.1739(14) 0.1624(12) 0.3583(6) 0.044(3) Uani 1 1 d . U . . .
H10A H 0.153892 0.110279 0.361930 0.053 Uiso 1 1 calc R U . . .
H10B H 0.158553 0.188899 0.396153 0.053 Uiso 1 1 calc R U . . .
C11 C 0.3491(15) 0.1357(12) 0.3634(7) 0.046(3) Uani 1 1 d . U . . .
C12 C 0.5360(15) 0.0658(15) 0.3608(7) 0.054(4) Uani 1 1 d . U . . .
H12A H 0.516775 0.081520 0.401226 0.065 Uiso 1 1 calc R U . . .
H12B H 0.588007 -0.003638 0.358355 0.065 Uiso 1 1 calc R U . . .
C13 C 0.6575(14) 0.0928(13) 0.2801(7) 0.051(3) Uani 1 1 d . U . . .
H13 H 0.715587 0.026639 0.285473 0.061 Uiso 1 1 calc R U . . .
C14 C 0.6907(15) 0.1756(15) 0.2679(8) 0.057(4) Uani 1 1 d . U . . .
H14 H 0.765069 0.149334 0.266183 0.068 Uiso 1 1 calc R U . . .
C15 C 0.5005(13) 0.4135(13) 0.2500(7) 0.042(3) Uani 1 1 d . U . . .
H15 H 0.473113 0.365938 0.256086 0.050 Uiso 1 1 calc R U . . .
C16 C 0.4170(14) 0.5181(12) 0.2418(6) 0.042(3) Uani 1 1 d . U . . .
H16 H 0.350830 0.520094 0.241086 0.050 Uiso 1 1 calc R U . . .
C17 C 0.2301(15) 0.7636(13) 0.2216(7) 0.051(3) Uani 1 1 d . U . . .
H17 H 0.237010 0.824030 0.221578 0.062 Uiso 1 1 calc R U . . .
C18 C 0.1192(15) 0.7853(14) 0.2182(8) 0.055(3) Uani 1 1 d . U . . .
H18 H 0.073955 0.856242 0.210852 0.066 Uiso 1 1 calc R U . . .
C19 C -0.0624(13) 0.6836(14) 0.2172(8) 0.050(3) Uani 1 1 d . U . . .
H19 H -0.122753 0.745385 0.208032 0.060 Uiso 1 1 calc R U . . .
C20 C -0.0833(14) 0.5952(13) 0.2271(7) 0.049(3) Uani 1 1 d . U . . .
H20 H -0.153239 0.615200 0.220254 0.058 Uiso 1 1 calc R U . . .
C21 C -0.0065(14) 0.3278(13) 0.2562(7) 0.048(3) Uani 1 1 d . U . . .
H21 H -0.071904 0.331816 0.251415 0.058 Uiso 1 1 calc R U . . .
C22 C 0.0705(14) 0.2249(13) 0.2741(7) 0.045(3) Uani 1 1 d . U . . .
H22 H 0.039689 0.180578 0.285999 0.054 Uiso 1 1 calc R U . . .
C23 C 0.3398(14) 0.0463(11) 0.2939(7) 0.043(3) Uani 1 1 d . U . . .
H23 H 0.327586 -0.011312 0.303754 0.051 Uiso 1 1 calc R U . . .
C24 C 0.4515(14) 0.0168(12) 0.2955(6) 0.043(3) Uani 1 1 d . U . . .
H24 H 0.492640 -0.054770 0.303576 0.051 Uiso 1 1 calc R U . . .
C25 C 0.5879(15) 0.0234(14) 0.2159(8) 0.056(4) Uani 1 1 d . U . . .
H25A H 0.600368 0.016736 0.174500 0.067 Uiso 1 1 calc R U . . .
H25B H 0.633262 -0.040123 0.232899 0.067 Uiso 1 1 calc R U . . .
C26 C 0.6085(13) 0.1755(13) 0.1892(8) 0.048(3) Uani 1 1 d . U . . .
C27 C 0.6641(15) 0.3014(14) 0.1838(9) 0.063(4) Uani 1 1 d . U . . .
H27A H 0.679438 0.292258 0.142573 0.076 Uiso 1 1 calc R U . . .
H27B H 0.721761 0.302957 0.195651 0.076 Uiso 1 1 calc R U . . .
C28 C 0.5432(15) 0.4780(15) 0.1631(8) 0.053(4) Uani 1 1 d . U . . .
C29 C 0.4075(16) 0.6607(16) 0.1633(8) 0.063(4) Uani 1 1 d . U . . .
H29A H 0.428177 0.699621 0.181982 0.075 Uiso 1 1 calc R U . . .
H29B H 0.430828 0.662056 0.122279 0.075 Uiso 1 1 calc R U . . .
C30 C 0.2373(15) 0.6808(13) 0.1429(7) 0.051(4) Uani 1 1 d . U . . .
C31 C 0.0589(15) 0.7237(15) 0.1421(9) 0.058(4) Uani 1 1 d . U . . .
H31A H 0.000968 0.790345 0.142670 0.070 Uiso 1 1 calc R U . . .
H31B H 0.085274 0.705833 0.102141 0.070 Uiso 1 1 calc R U . . .
C32 C 0.0567(13) 0.5660(13) 0.1498(7) 0.048(3) Uani 1 1 d . U . . .
C33 C -0.0081(13) 0.4385(13) 0.1660(7) 0.046(3) Uani 1 1 d . U . . .
H33A H 0.024695 0.424648 0.126367 0.055 Uiso 1 1 calc R U . . .
H33B H -0.078852 0.451829 0.168292 0.055 Uiso 1 1 calc R U . . .
C34 C 0.1290(13) 0.2648(12) 0.1818(7) 0.040(3) Uani 1 1 d . U . . .
C35 C 0.2398(14) 0.0922(12) 0.2148(7) 0.049(4) Uani 1 1 d . U . . .
H35A H 0.219166 0.043348 0.233256 0.059 Uiso 1 1 calc R U . . .
H35B H 0.262019 0.077647 0.174296 0.059 Uiso 1 1 calc R U . . .
C36 C 0.4070(14) 0.0744(11) 0.2039(7) 0.045(3) Uani 1 1 d . U . . .
C37 C 0.646(2) 0.840(2) 0.4670(13) 0.123(11) Uani 1 1 d D U . . .
H37A H 0.659011 0.896556 0.459596 0.185 Uiso 1 1 calc R U . . .
H37B H 0.609135 0.839533 0.438314 0.185 Uiso 1 1 calc R U . . .
H37C H 0.606054 0.845206 0.504405 0.185 Uiso 1 1 calc R U . . .
C38 C 0.735(2) 0.7570(17) 0.4653(12) 0.112(9) Uani 1 1 d D U . . .
H38A H 0.773531 0.756823 0.494132 0.135 Uiso 1 1 calc R U . . .
H38B H 0.776627 0.751123 0.427731 0.135 Uiso 1 1 calc R U . . .
C39 C 0.7075(19) 0.6231(16) 0.5308(8) 0.071(6) Uani 1 1 d . U . . .
H39 H 0.708406 0.652616 0.562610 0.086 Uiso 1 1 calc R U . . .
C40 C 0.7037(16) 0.5387(15) 0.5396(7) 0.057(5) Uani 1 1 d . U . . .
H40 H 0.707735 0.509133 0.576348 0.068 Uiso 1 1 calc R U . . .
C41 C 0.6937(15) 0.4905(14) 0.4952(7) 0.053(4) Uani 1 1 d . U . . .
C42 C 0.677(3) 0.5514(19) 0.4392(9) 0.105(10) Uani 1 1 d . U . . .
H42 H 0.664286 0.527687 0.408840 0.126 Uiso 1 1 calc R U . . .
C43 C 0.679(3) 0.634(2) 0.4323(9) 0.115(11) Uani 1 1 d . U . . .
H43 H 0.660548 0.672825 0.398749 0.138 Uiso 1 1 calc R U . . .
C44 C 0.6881(15) 0.4020(14) 0.5018(7) 0.053(4) Uani 1 1 d . U . . .
C45 C 0.7616(15) 0.3216(14) 0.5353(7) 0.054(4) Uani 1 1 d . U . . .
H45 H 0.807078 0.329496 0.553424 0.065 Uiso 1 1 calc R U . . .
C46 C 0.7577(18) 0.2361(15) 0.5376(9) 0.066(5) Uani 1 1 d . U . . .
H46 H 0.804490 0.183681 0.558194 0.079 Uiso 1 1 calc R U . . .
C47 C 0.6269(18) 0.2925(17) 0.4838(8) 0.067(5) Uani 1 1 d . U . . .
H47 H 0.584202 0.280664 0.465570 0.080 Uiso 1 1 calc R U . . .
C48 C 0.6197(15) 0.3853(15) 0.4798(7) 0.054(4) Uani 1 1 d . U . . .
H48 H 0.567845 0.437600 0.461994 0.065 Uiso 1 1 calc R U . . .
C49 C 0.698(2) 0.1171(17) 0.5226(13) 0.112(9) Uani 1 1 d D U . . .
H49A H 0.688865 0.102018 0.486089 0.135 Uiso 1 1 calc R U . . .
H49B H 0.766356 0.067288 0.529910 0.135 Uiso 1 1 calc R U . . .
C50 C 0.629(3) 0.105(3) 0.564(2) 0.21(2) Uani 1 1 d D U . . .
H50A H 0.639383 0.037822 0.563506 0.310 Uiso 1 1 calc R U . . .
H50B H 0.638399 0.116085 0.600864 0.310 Uiso 1 1 calc R U . . .
H50C H 0.560495 0.150999 0.556811 0.310 Uiso 1 1 calc R U . . .
C51 C 0.858(3) 0.532(3) 0.040(2) 0.184(19) Uani 1 1 d D U . . .
H51A H 0.914486 0.466625 0.046112 0.275 Uiso 1 1 calc R U . . .
H51B H 0.879882 0.565583 0.008324 0.275 Uiso 1 1 calc R U . . .
H51C H 0.838504 0.569181 0.074450 0.275 Uiso 1 1 calc R U . . .
C52 C 0.7781(17) 0.5234(16) 0.0298(12) 0.103(8) Uani 1 1 d D U . . .
H52A H 0.756012 0.489151 0.061948 0.123 Uiso 1 1 calc R U . . .
H52B H 0.797558 0.485539 -0.004446 0.123 Uiso 1 1 calc R U . . .
C53 C 0.6802(17) 0.6773(16) -0.0313(8) 0.065(5) Uani 1 1 d . U . . .
H53 H 0.727363 0.649641 -0.064120 0.078 Uiso 1 1 calc R U . . .
C54 C 0.5968(17) 0.7692(15) -0.0340(8) 0.060(4) Uani 1 1 d . U . . .
H54 H 0.586844 0.803232 -0.069449 0.072 Uiso 1 1 calc R U . . .
C55 C 0.5304(15) 0.8113(14) 0.0116(7) 0.051(4) Uani 1 1 d . U . . .
C56 C 0.5483(16) 0.7580(15) 0.0665(8) 0.058(4) Uani 1 1 d . U . . .
H56 H 0.506062 0.786791 0.100493 0.069 Uiso 1 1 calc R U . . .
C57 C 0.6251(18) 0.6691(16) 0.0668(9) 0.066(5) Uani 1 1 d . U . . .
H57 H 0.633262 0.632717 0.101615 0.079 Uiso 1 1 calc R U . . .
C58 C 0.4395(15) 0.9105(13) 0.0079(7) 0.045(3) Uani 1 1 d . U . . .
C59 C 0.4015(16) 0.9792(16) 0.0498(8) 0.060(4) Uani 1 1 d . U . . .
H59 H 0.437952 0.966819 0.080165 0.072 Uiso 1 1 calc R U . . .
C60 C 0.3086(19) 1.0678(16) 0.0478(9) 0.069(5) Uani 1 1 d . U . . .
H60 H 0.281906 1.112133 0.077554 0.082 Uiso 1 1 calc R U . . .
C61 C 0.294(2) 1.0233(19) -0.0370(9) 0.090(8) Uani 1 1 d . U . . .
H61 H 0.255254 1.035885 -0.066334 0.108 Uiso 1 1 calc R U . . .
C62 C 0.388(2) 0.9348(17) -0.0365(9) 0.089(8) Uani 1 1 d . U . . .
H62 H 0.414752 0.893061 -0.067594 0.106 Uiso 1 1 calc R U . . .
C63 C 0.166(2) 1.1885(18) 0.0062(14) 0.116(10) Uani 1 1 d D U . . .
H63A H 0.135016 1.206074 0.045738 0.140 Uiso 1 1 calc R U . . .
H63B H 0.183123 1.239622 -0.012617 0.140 Uiso 1 1 calc R U . . .
C64 C 0.105(3) 1.175(3) -0.0221(17) 0.155(15) Uani 1 1 d D U . . .
H64A H 0.041347 1.236357 -0.022977 0.232 Uiso 1 1 calc R U . . .
H64B H 0.138191 1.156920 -0.060792 0.232 Uiso 1 1 calc R U . . .
H64C H 0.090507 1.123666 -0.002949 0.232 Uiso 1 1 calc R U . . .
N1 N 0.6301(13) 0.2403(13) 0.3175(7) 0.060(3) Uani 1 1 d . U . . .
N2 N 0.5824(12) 0.1257(12) 0.3317(6) 0.057(3) Uani 1 1 d . U . . .
N3 N 0.4453(12) 0.0763(10) 0.3399(6) 0.051(3) Uani 1 1 d . U . . .
N4 N 0.2866(12) 0.1181(10) 0.3386(6) 0.048(3) Uani 1 1 d . U . . .
N5 N 0.1138(11) 0.2400(10) 0.3205(5) 0.043(3) Uani 1 1 d . U . . .
N6 N -0.0170(11) 0.3861(11) 0.3038(6) 0.048(3) Uani 1 1 d . U . . .
N7 N -0.0721(11) 0.5604(10) 0.2850(6) 0.047(3) Uani 1 1 d . U . . .
N8 N -0.0343(12) 0.6857(11) 0.2732(6) 0.053(3) Uani 1 1 d . U . . .
N9 N 0.0827(12) 0.7488(11) 0.2715(6) 0.053(3) Uani 1 1 d . U . . .
N10 N 0.2470(12) 0.7036(11) 0.2775(6) 0.050(3) Uani 1 1 d . U . . .
N11 N 0.4123(13) 0.5723(11) 0.2912(6) 0.055(4) Uani 1 1 d . U . . .
N12 N 0.5417(12) 0.4166(12) 0.3009(6) 0.057(4) Uani 1 1 d . U . . .
N13 N 0.6535(11) 0.2235(11) 0.2108(6) 0.051(3) Uani 1 1 d . U . . .
N14 N 0.6117(12) 0.1004(11) 0.2292(6) 0.053(3) Uani 1 1 d . U . . .
N15 N 0.4834(12) 0.0476(10) 0.2373(6) 0.048(3) Uani 1 1 d . U . . .
N16 N 0.3233(12) 0.0802(10) 0.2382(6) 0.049(3) Uani 1 1 d . U . . .
N17 N 0.1482(12) 0.1924(10) 0.2203(5) 0.045(3) Uani 1 1 d . U . . .
N18 N 0.0463(11) 0.3497(11) 0.2032(6) 0.047(3) Uani 1 1 d . U . . .
N19 N -0.0074(11) 0.5271(11) 0.1830(6) 0.051(3) Uani 1 1 d . U . . .
N20 N 0.0236(12) 0.6551(11) 0.1711(6) 0.051(3) Uani 1 1 d . U . . .
N21 N 0.1385(13) 0.7237(11) 0.1683(6) 0.055(3) Uani 1 1 d . U . . .
N22 N 0.2938(13) 0.7014(12) 0.1750(6) 0.058(3) Uani 1 1 d . U . . .
N23 N 0.4534(12) 0.5534(12) 0.1877(6) 0.055(3) Uani 1 1 d . U . . .
N24 N 0.5714(12) 0.3967(12) 0.1962(7) 0.055(3) Uani 1 1 d . U . . .
N25 N 0.7103(17) 0.6717(13) 0.4772(7) 0.082(5) Uani 1 1 d D U . . .
N26 N 0.6970(14) 0.2163(12) 0.5149(6) 0.064(4) Uani 1 1 d D U . . .
N27 N 0.6927(12) 0.6263(12) 0.0212(7) 0.058(4) Uani 1 1 d D U . . .
N28 N 0.2596(15) 1.0878(13) 0.0033(7) 0.076(5) Uani 1 1 d D U . . .
O1 O 0.5169(11) 0.2470(11) 0.3992(5) 0.066(4) Uani 1 1 d . U . . .
O2 O 0.3235(11) 0.1887(9) 0.4044(5) 0.062(3) Uani 1 1 d . U . . .
O3 O 0.0602(11) 0.3681(9) 0.3823(5) 0.060(3) Uani 1 1 d . U . . .
O4 O -0.0446(11) 0.6124(10) 0.3631(6) 0.066(4) Uani 1 1 d . U . . .
O5 O 0.1498(12) 0.6648(11) 0.3537(5) 0.068(4) Uani 1 1 d . U . . .
O6 O 0.4965(12) 0.5301(11) 0.3705(6) 0.071(4) Uani 1 1 d . U . . .
O7 O 0.5803(10) 0.1969(9) 0.1431(5) 0.054(3) Uani 1 1 d . U . . .
O8 O 0.4198(10) 0.0915(9) 0.1495(5) 0.053(3) Uani 1 1 d . U . . .
O9 O 0.1839(9) 0.2621(9) 0.1327(5) 0.049(3) Uani 1 1 d . U . . .
O10 O 0.1171(11) 0.5285(11) 0.1082(5) 0.065(4) Uani 1 1 d . U . . .
O11 O 0.2739(13) 0.6301(11) 0.0991(6) 0.079(4) Uani 1 1 d . U . . .
O12 O 0.5894(11) 0.4863(11) 0.1143(6) 0.070(4) Uani 1 1 d . U . . .
O1W O 0.1940(15) 0.4518(14) 0.3484(8) 0.098(5) Uiso 1 1 d . . . . .
O2W O -0.018(2) 0.374(2) 0.5270(14) 0.179(11) Uiso 1 1 d . . . . .
O3W O 0.042(2) 0.1899(19) 0.5045(11) 0.137(8) Uiso 1 1 d . . . . .
Cd2 Cd 0.62932(11) 0.73672(10) 0.22532(6) 0.0517(5) Uani 1 1 d . U . . .
Br1 Br 0.6818(2) 0.55221(19) 0.22818(15) 0.0987(10) Uani 1 1 d . U . . .
Cl6 Cl 0.6855(3) 0.7799(3) 0.30728(14) 0.0366(9) Uani 1 1 d . U . . .
Cl7 Cl 0.7260(3) 0.7791(3) 0.13677(15) 0.0439(10) Uani 1 1 d . U . . .
Cl8 Cl 0.4434(3) 0.8377(3) 0.2206(2) 0.0513(11) Uani 1 1 d . U . . .
Cd1A Cd -0.0433(7) 1.0380(7) 0.3923(2) 0.0723(15) Uani 0.5 1 d D U P A 1
Cl1A Cl 0.1199(8) 0.9460(8) 0.3234(5) 0.0632(11) Uiso 0.5 1 d D U P A 1
Br2A Br -0.1331(5) 1.2262(5) 0.3807(3) 0.0876(8) Uiso 0.5 1 d D U P A 1
Br3A Br -0.1792(5) 0.9880(5) 0.3838(3) 0.0876(8) Uiso 0.5 1 d D U P A 1
Cl4A Cl 0.000000 1.000000 0.500000 0.0876(8) Uiso 1 2 d DS U P A 1
Cd1B Cd -0.0429(7) 1.0405(7) 0.3679(2) 0.0723(15) Uani 0.5 1 d D U P B 2
Br1B Br 0.1442(4) 0.9345(3) 0.3427(2) 0.0632(11) Uiso 0.5 1 d D U P B 2
Br2B Br -0.1123(5) 1.2260(5) 0.3920(3) 0.0876(8) Uiso 0.5 1 d D U P B 2
Br3B Br -0.1624(5) 0.9595(5) 0.3953(3) 0.0876(8) Uiso 0.5 1 d D U P B 2
Cl4B Cl -0.0419(5) 1.0653(5) 0.2527(3) 0.0876(8) Uiso 1 1 d . U . . .
Cd3 Cd -0.02535(19) 1.07602(19) 0.14461(13) 0.0581(8) Uani 0.5 1 d D U P B 1
Cl1G Cl -0.1427(18) 1.0142(19) 0.1255(12) 0.0711(8) Uiso 0.225 1 d D U P B 1
Br1G Br -0.1412(7) 0.9890(7) 0.1551(4) 0.0711(8) Uiso 0.275 1 d D U P B 1
Br1C Br -0.0757(4) 1.2583(3) 0.1230(2) 0.0711(8) Uiso 0.5 1 d D U P B 1
Br1E Br 0.1642(4) 0.9572(3) 0.1132(2) 0.0711(8) Uiso 0.5 1 d D U P B 1

loop_
_atom_site_aniso_label
_atom_site_aniso_U_11
_atom_site_aniso_U_22
_atom_site_aniso_U_33
_atom_site_aniso_U_23
_atom_site_aniso_U_13
_atom_site_aniso_U_12
C1 0.059(10) 0.065(9) 0.053(8) -0.019(7) -0.012(6) -0.025(8)
C2 0.048(9) 0.074(7) 0.048(10) -0.006(7) -0.015(7) -0.030(6)
C3 0.057(9) 0.064(7) 0.047(8) -0.017(6) -0.018(7) -0.029(6)
C4 0.070(8) 0.052(7) 0.043(9) -0.014(6) -0.013(7) -0.031(6)
C5 0.064(8) 0.055(10) 0.038(7) -0.010(6) -0.007(6) -0.030(8)
C6 0.059(8) 0.049(9) 0.055(10) -0.019(8) 0.000(7) -0.019(8)
C7 0.039(9) 0.041(8) 0.046(6) -0.013(5) -0.007(6) -0.005(7)
C8 0.052(9) 0.055(7) 0.047(9) -0.013(6) 0.008(7) -0.022(6)
C9 0.054(8) 0.053(6) 0.028(7) -0.008(5) 0.008(5) -0.030(6)
C10 0.068(7) 0.044(7) 0.025(7) -0.009(5) -0.005(5) -0.030(6)
C11 0.070(7) 0.032(7) 0.034(7) -0.003(5) -0.010(6) -0.022(6)
C12 0.070(9) 0.065(10) 0.024(8) -0.006(7) -0.015(7) -0.026(8)
C13 0.047(9) 0.047(8) 0.046(6) -0.005(5) -0.014(5) -0.009(7)
C14 0.049(10) 0.065(9) 0.053(7) -0.009(6) -0.017(6) -0.019(8)
C15 0.054(8) 0.054(7) 0.037(6) -0.011(5) -0.007(5) -0.039(6)
C16 0.058(8) 0.054(7) 0.026(6) -0.008(5) -0.005(5) -0.035(6)
C17 0.073(8) 0.042(8) 0.047(7) -0.004(5) -0.010(5) -0.032(7)
C18 0.062(8) 0.044(9) 0.051(7) -0.003(5) -0.009(5) -0.018(7)
C19 0.037(8) 0.054(8) 0.052(6) -0.006(6) -0.009(5) -0.013(7)
C20 0.043(9) 0.056(8) 0.040(6) -0.007(5) -0.005(5) -0.017(7)
C21 0.048(8) 0.059(8) 0.037(6) -0.010(5) -0.001(5) -0.025(6)
C22 0.055(8) 0.055(7) 0.034(6) -0.007(5) -0.002(5) -0.032(6)
C23 0.069(7) 0.030(7) 0.031(5) 0.001(5) -0.010(5) -0.024(7)
C24 0.067(7) 0.033(8) 0.028(6) -0.001(5) -0.007(5) -0.025(6)
C25 0.070(8) 0.052(9) 0.041(9) -0.012(8) -0.005(7) -0.023(8)
C26 0.044(9) 0.046(8) 0.042(7) -0.010(6) -0.003(6) -0.010(7)
C27 0.045(9) 0.062(8) 0.075(12) -0.006(7) 0.003(8) -0.023(6)
C28 0.065(9) 0.066(7) 0.038(7) -0.013(6) 0.002(6) -0.039(6)
C29 0.067(8) 0.077(9) 0.042(10) 0.010(8) -0.007(7) -0.035(7)
C30 0.067(7) 0.049(9) 0.029(7) 0.008(6) -0.014(6) -0.020(7)
C31 0.060(10) 0.061(10) 0.057(10) 0.001(8) -0.015(8) -0.029(9)
C32 0.043(8) 0.049(7) 0.038(7) -0.004(6) -0.005(5) -0.012(7)
C33 0.039(9) 0.055(7) 0.032(8) -0.010(5) -0.007(6) -0.010(6)
C34 0.042(7) 0.045(6) 0.036(6) -0.001(5) -0.010(5) -0.022(5)
C35 0.065(8) 0.041(7) 0.038(9) -0.014(6) -0.005(6) -0.020(6)
C36 0.059(7) 0.030(8) 0.033(5) 0.000(6) -0.010(5) -0.010(7)
C37 0.17(3) 0.099(13) 0.09(2) -0.014(16) -0.038(19) -0.049(15)
C38 0.19(2) 0.067(12) 0.074(16) -0.011(12) -0.010(17) -0.059(13)
C39 0.110(17) 0.061(10) 0.042(8) -0.010(7) -0.022(10) -0.035(11)
C40 0.079(13) 0.064(9) 0.028(7) -0.009(7) -0.014(8) -0.030(10)
C41 0.070(12) 0.057(8) 0.028(7) -0.008(6) -0.009(8) -0.025(8)
C42 0.22(3) 0.083(13) 0.032(9) 0.008(9) -0.048(13) -0.079(17)
C43 0.24(3) 0.093(15) 0.030(10) -0.001(10) -0.024(14) -0.10(2)
C44 0.065(10) 0.053(7) 0.039(9) -0.004(6) -0.023(8) -0.019(7)
C45 0.063(11) 0.057(8) 0.037(9) 0.003(7) -0.021(8) -0.020(8)
C46 0.080(13) 0.053(8) 0.054(11) -0.010(8) -0.012(9) -0.021(9)
C47 0.082(13) 0.088(10) 0.042(10) -0.009(8) 0.000(8) -0.051(10)
C48 0.056(10) 0.069(9) 0.035(9) -0.009(8) -0.015(7) -0.023(8)
C49 0.13(2) 0.067(11) 0.13(2) -0.036(12) 0.036(16) -0.051(13)
C50 0.13(3) 0.18(4) 0.29(5) 0.11(4) 0.00(3) -0.09(3)
C51 0.075(18) 0.15(3) 0.28(5) -0.01(3) -0.05(3) -0.016(19)
C52 0.069(13) 0.095(13) 0.098(18) 0.025(12) 0.003(12) -0.015(9)
C53 0.077(11) 0.076(10) 0.036(7) -0.011(7) -0.002(7) -0.032(7)
C54 0.083(11) 0.069(9) 0.034(7) -0.002(7) -0.012(7) -0.039(7)
C55 0.070(9) 0.059(8) 0.036(7) 0.001(5) -0.006(6) -0.042(6)
C56 0.065(10) 0.071(9) 0.041(8) 0.011(7) -0.005(7) -0.038(7)
C57 0.080(12) 0.069(9) 0.045(8) 0.002(7) -0.002(7) -0.036(7)
C58 0.071(9) 0.054(7) 0.025(7) 0.004(5) -0.001(6) -0.045(6)
C59 0.069(10) 0.085(10) 0.034(8) -0.014(7) 0.001(7) -0.043(7)
C60 0.094(11) 0.071(10) 0.046(9) -0.010(8) 0.003(8) -0.046(7)
C61 0.103(14) 0.090(12) 0.047(11) -0.007(9) -0.033(10) -0.014(10)
C62 0.114(15) 0.072(12) 0.053(10) -0.022(9) -0.032(10) -0.012(9)
C63 0.113(18) 0.091(14) 0.11(2) -0.016(13) -0.025(14) -0.016(11)
C64 0.10(2) 0.21(4) 0.15(3) 0.00(3) -0.02(2) -0.08(2)
N1 0.063(9) 0.073(7) 0.048(7) -0.015(6) -0.016(6) -0.028(7)
N2 0.059(9) 0.059(8) 0.050(7) -0.022(6) -0.003(6) -0.023(7)
N3 0.067(6) 0.044(7) 0.039(7) -0.012(5) -0.014(5) -0.020(6)
N4 0.070(6) 0.044(7) 0.028(6) -0.006(5) -0.002(5) -0.026(6)
N5 0.057(7) 0.050(6) 0.027(6) -0.007(4) 0.001(5) -0.029(5)
N6 0.053(7) 0.054(6) 0.040(6) -0.010(5) 0.001(5) -0.029(5)
N7 0.039(7) 0.050(7) 0.041(6) -0.008(5) -0.006(5) -0.012(6)
N8 0.053(9) 0.056(8) 0.046(6) -0.016(5) -0.004(6) -0.020(7)
N9 0.059(7) 0.059(9) 0.041(6) -0.008(6) -0.007(5) -0.026(7)
N10 0.065(7) 0.052(8) 0.042(6) 0.000(6) -0.011(5) -0.033(7)
N11 0.068(8) 0.058(7) 0.037(6) -0.015(5) -0.015(6) -0.023(6)
N12 0.060(8) 0.067(7) 0.047(7) -0.018(6) -0.021(6) -0.025(6)
N13 0.052(9) 0.052(7) 0.040(6) -0.013(5) -0.002(6) -0.016(6)
N14 0.060(9) 0.059(8) 0.042(6) -0.006(5) -0.012(6) -0.026(7)
N15 0.070(7) 0.049(8) 0.027(5) 0.003(5) -0.013(5) -0.028(7)
N16 0.071(7) 0.046(8) 0.027(5) -0.006(5) -0.008(4) -0.023(7)
N17 0.068(7) 0.040(6) 0.026(5) -0.008(4) -0.003(5) -0.025(5)
N18 0.045(7) 0.054(6) 0.033(6) -0.008(5) -0.002(5) -0.015(5)
N19 0.047(8) 0.057(6) 0.040(7) -0.011(5) -0.001(5) -0.019(6)
N20 0.050(8) 0.052(7) 0.044(7) -0.004(5) -0.006(5) -0.017(6)
N21 0.063(7) 0.052(8) 0.048(7) -0.002(6) -0.018(5) -0.022(7)
N22 0.064(6) 0.071(9) 0.037(6) -0.005(6) -0.007(5) -0.029(6)
N23 0.059(8) 0.066(7) 0.039(6) 0.000(5) 0.002(5) -0.032(5)
N24 0.051(7) 0.062(6) 0.051(7) -0.010(5) 0.005(6) -0.029(5)
N25 0.131(17) 0.068(9) 0.040(7) -0.018(6) -0.004(9) -0.040(10)
N26 0.083(11) 0.077(8) 0.036(8) -0.010(7) 0.007(7) -0.045(8)
N27 0.059(8) 0.070(8) 0.046(7) 0.002(6) -0.007(6) -0.032(6)
N28 0.094(11) 0.072(9) 0.044(8) -0.003(7) 0.000(7) -0.028(8)
O1 0.075(9) 0.090(10) 0.053(7) -0.026(6) -0.002(6) -0.053(8)
O2 0.080(9) 0.051(7) 0.045(7) -0.016(5) -0.020(6) -0.017(6)
O3 0.080(9) 0.057(7) 0.041(6) -0.015(5) -0.005(6) -0.030(7)
O4 0.085(10) 0.057(8) 0.048(6) -0.009(6) -0.014(6) -0.026(7)
O5 0.089(10) 0.092(10) 0.042(6) -0.003(6) -0.007(6) -0.059(9)
O6 0.086(10) 0.076(9) 0.057(7) -0.022(6) -0.033(7) -0.031(8)
O7 0.064(8) 0.053(7) 0.038(6) -0.016(5) -0.003(5) -0.021(6)
O8 0.060(8) 0.064(8) 0.030(5) 0.000(5) -0.011(5) -0.025(7)
O9 0.055(7) 0.051(7) 0.036(5) 0.003(5) -0.008(4) -0.022(6)
O10 0.065(8) 0.081(9) 0.044(7) -0.016(6) 0.010(5) -0.033(7)
O11 0.098(11) 0.085(10) 0.046(7) -0.019(6) -0.015(7) -0.031(9)
O12 0.073(9) 0.086(10) 0.049(7) -0.012(6) 0.017(6) -0.043(8)
Cd2 0.0491(8) 0.0533(8) 0.0544(9) -0.0058(6) -0.0085(6) -0.0244(7)
Br1 0.0851(18) 0.0678(16) 0.160(3) -0.0025(16) -0.0421(18) -0.0413(14)
Cl6 0.042(2) 0.0344(19) 0.0216(17) -0.0046(14) -0.0122(15) -0.0052(17)
Cl7 0.056(3) 0.071(3) 0.0207(18) 0.0030(17) -0.0063(16) -0.043(2)
Cl8 0.038(2) 0.043(2) 0.075(3) -0.023(2) -0.009(2) -0.0161(19)
Cd1A 0.0610(12) 0.0679(12) 0.091(5) -0.013(3) -0.010(3) -0.0312(10)
Cd1B 0.0610(12) 0.0679(12) 0.091(5) -0.013(3) -0.010(3) -0.0312(10)
Cd3 0.0288(13) 0.0407(14) 0.075(2) 0.0292(13) 0.0051(12) -0.0046(11)

loop_
_atom_type_symbol
_atom_type_description
_atom_type_scat_dispersion_real
_atom_type_scat_dispersion_imag
_atom_type_scat_source
C C 0.0033 0.0016 'International Tables Vol C Tables 4.2.6.8 and 6.1.1.4'
H H 0.0000 0.0000 'International Tables Vol C Tables 4.2.6.8 and 6.1.1.4'
Cd Cd -0.8075 1.2024 'International Tables Vol C Tables 4.2.6.8 and 6.1.1.4'
N N 0.0061 0.0033 'International Tables Vol C Tables 4.2.6.8 and 6.1.1.4'
O O 0.0106 0.0060 'International Tables Vol C Tables 4.2.6.8 and 6.1.1.4'
Cl Cl 0.1484 0.1585 'International Tables Vol C Tables 4.2.6.8 and 6.1.1.4'
Br Br -0.2901 2.4595 'International Tables Vol C Tables 4.2.6.8 and 6.1.1.4'

loop_
_geom_angle_atom_site_label_1
_geom_angle_atom_site_label_2
_geom_angle_atom_site_label_3
_geom_angle
_geom_angle_site_symmetry_1
O1 C1 N2 129(2) .
O1 C1 N1 121.9(17) .
N2 C1 N1 108.9(17) .
N12 C2 N1 115.0(14) .
N12 C2 H2A 108.5 .
N1 C2 H2A 108.5 .
N12 C2 H2B 108.5 .
N1 C2 H2B 108.5 .
H2A C2 H2B 107.5 .
O6 C3 N12 124.8(17) .
O6 C3 N11 123.3(17) .
N12 C3 N11 111.8(14) .
N11 C4 N10 111.5(13) .
N11 C4 H4A 109.3 .
N10 C4 H4A 109.3 .
N11 C4 H4B 109.3 .
N10 C4 H4B 109.3 .
H4A C4 H4B 108.0 .
O5 C5 N10 124.7(18) .
O5 C5 N9 124.7(18) .
N10 C5 N9 110.4(16) .
N9 C6 N8 112.7(15) .
N9 C6 H6A 109.0 .
N8 C6 H6A 109.0 .
N9 C6 H6B 109.0 .
N8 C6 H6B 109.0 .
H6A C6 H6B 107.8 .
O4 C7 N8 127.9(17) .
O4 C7 N7 124.1(18) .
N8 C7 N7 107.9(14) .
N7 C8 N6 113.3(14) .
N7 C8 H8A 108.9 .
N6 C8 H8A 108.9 .
N7 C8 H8B 108.9 .
N6 C8 H8B 108.9 .
H8A C8 H8B 107.7 .
O3 C9 N5 125.4(17) .
O3 C9 N6 121.5(16) .
N5 C9 N6 113.0(14) .
N5 C10 N4 113.6(13) .
N5 C10 H10A 108.9 .
N4 C10 H10A 108.9 .
N5 C10 H10B 108.9 .
N4 C10 H10B 108.9 .
H10A C10 H10B 107.7 .
O2 C11 N3 126.0(17) .
O2 C11 N4 126.2(18) .
N3 C11 N4 107.4(14) .
N2 C12 N3 117.1(14) .
N2 C12 H12A 108.0 .
N3 C12 H12A 108.0 .
N2 C12 H12B 108.0 .
N3 C12 H12B 108.0 .
H12A C12 H12B 107.3 .
N2 C13 N14 113.0(15) .
N2 C13 C14 102.7(14) .
N14 C13 C14 102.8(14) .
N2 C13 H13 112.5 .
N14 C13 H13 112.5 .
C14 C13 H13 112.5 .
N1 C14 N13 113.2(15) .
N1 C14 C13 101.5(15) .
N13 C14 C13 103.5(13) .
N1 C14 H14 112.6 .
N13 C14 H14 112.6 .
C13 C14 H14 112.6 .
N24 C15 N12 114.7(14) .
N24 C15 C16 103.1(13) .
N12 C15 C16 104.6(12) .
N24 C15 H15 111.3 .
N12 C15 H15 111.3 .
C16 C15 H15 111.3 .
N23 C16 N11 111.8(13) .
N23 C16 C15 104.8(14) .
N11 C16 C15 104.8(13) .
N23 C16 H16 111.7 .
N11 C16 H16 111.7 .
C15 C16 H16 111.7 .
N22 C17 N10 109.8(14) .
N22 C17 C18 105.9(14) .
N10 C17 C18 100.1(14) .
N22 C17 H17 113.4 .
N10 C17 H17 113.4 .
C18 C17 H17 113.4 .
N9 C18 N21 112.4(15) .
N9 C18 C17 107.1(14) .
N21 C18 C17 100.7(14) .
N9 C18 H18 112.0 .
N21 C18 H18 112.0 .
C17 C18 H18 112.0 .
N20 C19 N8 112.8(14) .
N20 C19 C20 104.7(14) .
N8 C19 C20 101.0(14) .
N20 C19 H19 112.5 .
N8 C19 H19 112.5 .
C20 C19 H19 112.5 .
N7 C20 N19 115.8(14) .
N7 C20 C19 107.5(14) .
N19 C20 C19 102.6(14) .
N7 C20 H20 110.2 .
N19 C20 H20 110.2 .
C19 C20 H20 110.2 .
N18 C21 N6 112.4(14) .
N18 C21 C22 103.8(14) .
N6 C21 C22 101.4(13) .
N18 C21 H21 112.8 .
N6 C21 H21 112.8 .
C22 C21 H21 112.8 .
N5 C22 N17 111.2(14) .
N5 C22 C21 105.1(13) .
N17 C22 C21 101.7(13) .
N5 C22 H22 112.7 .
N17 C22 H22 112.7 .
C21 C22 H22 112.7 .
N16 C23 N4 117.5(14) .
N16 C23 C24 105.8(14) .
N4 C23 C24 102.0(13) .
N16 C23 H23 110.3 .
N4 C23 H23 110.3 .
C24 C23 H23 110.3 .
N3 C24 N15 113.5(13) .
N3 C24 C23 103.5(14) .
N15 C24 C23 101.9(13) .
N3 C24 H24 112.4 .
N15 C24 H24 112.4 .
C23 C24 H24 112.4 .
N15 C25 N14 111.3(14) .
N15 C25 H25A 109.4 .
N14 C25 H25A 109.4 .
N15 C25 H25B 109.4 .
N14 C25 H25B 109.4 .
H25A C25 H25B 108.0 .
O7 C26 N14 130.9(17) .
O7 C26 N13 122.6(17) .
N14 C26 N13 106.4(14) .
N13 C27 N24 112.4(16) .
N13 C27 H27A 109.1 .
N24 C27 H27A 109.1 .
N13 C27 H27B 109.1 .
N24 C27 H27B 109.1 .
H27A C27 H27B 107.8 .
O12 C28 N24 125.8(18) .
O12 C28 N23 123.3(18) .
N24 C28 N23 110.9(16) .
N22 C29 N23 106.3(15) .
N22 C29 H29A 110.5 .
N23 C29 H29A 110.5 .
N22 C29 H29B 110.5 .
N23 C29 H29B 110.5 .
H29A C29 H29B 108.7 .
O11 C30 N21 126.8(18) .
O11 C30 N22 125.2(19) .
N21 C30 N22 108.0(15) .
N20 C31 N21 112.5(15) .
N20 C31 H31A 109.1 .
N21 C31 H31A 109.1 .
N20 C31 H31B 109.1 .
N21 C31 H31B 109.1 .
H31A C31 H31B 107.8 .
O10 C32 N20 129.8(18) .
O10 C32 N19 124.5(17) .
N20 C32 N19 105.2(14) .
N19 C33 N18 112.0(13) .
N19 C33 H33A 109.2 .
N18 C33 H33A 109.2 .
N19 C33 H33B 109.2 .
N18 C33 H33B 109.2 .
H33A C33 H33B 107.9 .
O9 C34 N17 126.5(15) .
O9 C34 N18 123.2(15) .
N17 C34 N18 110.0(14) .
N16 C35 N17 115.7(13) .
N16 C35 H35A 108.4 .
N17 C35 H35A 108.4 .
N16 C35 H35B 108.4 .
N17 C35 H35B 108.4 .
H35A C35 H35B 107.4 .
O8 C36 N16 128.9(16) .
O8 C36 N15 122.9(17) .
N16 C36 N15 108.3(14) .
C38 C37 H37A 109.5 .
C38 C37 H37B 109.5 .
H37A C37 H37B 109.5 .
C38 C37 H37C 109.5 .
H37A C37 H37C 109.5 .
H37B C37 H37C 109.5 .
C37 C38 N25 107(3) .
C37 C38 H38A 110.3 .
N25 C38 H38A 110.3 .
C37 C38 H38B 110.3 .
N25 C38 H38B 110.3 .
H38A C38 H38B 108.6 .
C40 C39 N25 124.8(17) .
C40 C39 H39 117.6 .
N25 C39 H39 117.6 .
C39 C40 C41 122.8(18) .
C39 C40 H40 118.6 .
C41 C40 H40 118.6 .
C44 C41 C40 125.7(16) .
C44 C41 C42 120.7(16) .
C40 C41 C42 113.2(17) .
C43 C42 C41 122.3(19) .
C43 C42 H42 118.9 .
C41 C42 H42 118.9 .
C42 C43 N25 122(2) .
C42 C43 H43 119.2 .
N25 C43 H43 119.2 .
C48 C44 C41 125.2(17) .
C48 C44 C45 118.7(18) .
C41 C44 C45 116.2(16) .
C46 C45 C44 114.2(18) .
C46 C45 H45 122.9 .
C44 C45 H45 122.9 .
N26 C46 C45 129(2) .
N26 C46 H46 115.7 .
C45 C46 H46 115.7 .
C48 C47 N26 120.5(19) .
C48 C47 H47 119.8 .
N26 C47 H47 119.8 .
C47 C48 C44 120.6(19) .
C47 C48 H48 119.7 .
C44 C48 H48 119.7 .
C50 C49 N26 119(3) .
C50 C49 H49A 107.5 .
N26 C49 H49A 107.5 .
C50 C49 H49B 107.5 .
N26 C49 H49B 107.5 .
H49A C49 H49B 107.0 .
C49 C50 H50A 109.5 .
C49 C50 H50B 109.5 .
H50A C50 H50B 109.5 .
C49 C50 H50C 109.5 .
H50A C50 H50C 109.5 .
H50B C50 H50C 109.5 .
C52 C51 H51A 109.5 .
C52 C51 H51B 109.5 .
H51A C51 H51B 109.5 .
C52 C51 H51C 109.5 .
H51A C51 H51C 109.5 .
H51B C51 H51C 109.5 .
C51 C52 N27 108(3) .
C51 C52 H52A 110.1 .
N27 C52 H52A 110.1 .
C51 C52 H52B 110.1 .
N27 C52 H52B 110.1 .
H52A C52 H52B 108.5 .
C54 C53 N27 118.3(18) .
C54 C53 H53 120.8 .
N27 C53 H53 120.8 .
C55 C54 C53 122.4(19) .
C55 C54 H54 118.8 .
C53 C54 H54 118.8 .
C54 C55 C56 118.0(19) .
C54 C55 C58 121.8(17) .
C56 C55 C58 120.2(16) .
C57 C56 C55 117.7(19) .
C57 C56 H56 121.2 .
C55 C56 H56 121.2 .
C56 C57 N27 124.6(19) .
C56 C57 H57 117.7 .
N27 C57 H57 117.7 .
C62 C58 C59 117.0(19) .
C62 C58 C55 119.8(17) .
C59 C58 C55 123.1(16) .
C58 C59 C60 121.2(18) .
C58 C59 H59 119.4 .
C60 C59 H59 119.4 .
N28 C60 C59 119.4(18) .
N28 C60 H60 120.3 .
C59 C60 H60 120.3 .
N28 C61 C62 121(2) .
N28 C61 H61 119.5 .
C62 C61 H61 119.5 .
C58 C62 C61 121(2) .
C58 C62 H62 119.7 .
C61 C62 H62 119.7 .
C64 C63 N28 102(3) .
C64 C63 H63A 111.3 .
N28 C63 H63A 111.3 .
C64 C63 H63B 111.3 .
N28 C63 H63B 111.3 .
H63A C63 H63B 109.2 .
C63 C64 H64A 109.5 .
C63 C64 H64B 109.5 .
H64A C64 H64B 109.5 .
C63 C64 H64C 109.5 .
H64A C64 H64C 109.5 .
H64B C64 H64C 109.5 .
C1 N1 C2 124.6(16) .
C1 N1 C14 112.0(16) .
C2 N1 C14 122.7(16) .
C1 N2 C12 123.3(16) .
C1 N2 C13 114.9(17) .
C12 N2 C13 121.4(15) .
C11 N3 C24 113.3(15) .
C11 N3 C12 123.3(14) .
C24 N3 C12 123.2(15) .
C11 N4 C23 113.7(15) .
C11 N4 C10 123.0(13) .
C23 N4 C10 123.1(14) .
C9 N5 C10 121.4(13) .
C9 N5 C22 107.6(14) .
C10 N5 C22 124.3(13) .
C9 N6 C8 127.0(14) .
C9 N6 C21 110.5(14) .
C8 N6 C21 122.3(15) .
C7 N7 C20 110.5(15) .
C7 N7 C8 124.7(15) .
C20 N7 C8 124.1(15) .
C7 N8 C6 122.8(15) .
C7 N8 C19 112.7(15) .
C6 N8 C19 122.8(16) .
C5 N9 C6 124.8(16) .
C5 N9 C18 110.2(16) .
C6 N9 C18 124.9(16) .
C5 N10 C4 123.3(15) .
C5 N10 C17 111.8(15) .
C4 N10 C17 123.6(15) .
C3 N11 C4 126.2(13) .
C3 N11 C16 108.4(14) .
C4 N11 C16 125.0(14) .
C3 N12 C2 126.4(14) .
C3 N12 C15 109.9(14) .
C2 N12 C15 123.6(15) .
C27 N13 C26 123.9(16) .
C27 N13 C14 124.5(16) .
C26 N13 C14 111.6(14) .
C26 N14 C13 115.6(15) .
C26 N14 C25 121.2(14) .
C13 N14 C25 122.3(15) .
C36 N15 C25 125.4(14) .
C36 N15 C24 109.6(15) .
C25 N15 C24 122.4(14) .
C36 N16 C23 113.4(15) .
C36 N16 C35 120.1(14) .
C23 N16 C35 124.1(16) .
C34 N17 C35 125.1(14) .
C34 N17 C22 111.5(14) .
C35 N17 C22 123.2(13) .
C34 N18 C21 110.6(14) .
C34 N18 C33 122.4(13) .
C21 N18 C33 121.5(14) .
C32 N19 C20 112.4(14) .
C32 N19 C33 121.8(14) .
C20 N19 C33 124.7(14) .
C32 N20 C31 120.9(16) .
C32 N20 C19 115.0(15) .
C31 N20 C19 123.0(15) .
C30 N21 C31 121.1(16) .
C30 N21 C18 113.2(15) .
C31 N21 C18 124.7(16) .
C30 N22 C17 112.1(16) .
C30 N22 C29 124.4(16) .
C17 N22 C29 123.5(15) .
C28 N23 C16 109.6(15) .
C28 N23 C29 123.3(15) .
C16 N23 C29 126.8(15) .
C28 N24 C15 111.3(15) .
C28 N24 C27 126.0(16) .
C15 N24 C27 122.5(15) .
C39 N25 C38 124.5(18) .
C39 N25 C43 112.8(17) .
C38 N25 C43 122.6(19) .
C46 N26 C47 117.1(17) .
C46 N26 C49 123(2) .
C47 N26 C49 120(2) .
C57 N27 C53 118.9(17) .
C57 N27 C52 117.3(18) .
C53 N27 C52 123.9(18) .
C61 N28 C60 120(2) .
C61 N28 C63 127(2) .
C60 N28 C63 112.2(19) .
Cl8 Cd2 Cl7 108.00(16) .
Cl8 Cd2 Cl6 113.52(14) .
Cl7 Cd2 Cl6 103.67(13) .
Cl8 Cd2 Br1 110.40(12) .
Cl7 Cd2 Br1 109.55(14) .
Cl6 Cd2 Br1 111.39(12) .
Cl1A Cd1A Br2A 116.3(4) .
Cl1A Cd1A Br3A 111.6(4) .
Br2A Cd1A Br3A 104.8(4) .
Cl1A Cd1A Cl4A 109.2(4) .
Br2A Cd1A Cl4A 104.9(3) .
Br3A Cd1A Cl4A 109.6(3) .
Cd1A Cl4A Cd1A 180.0 2_576
Br1B Cd1B Br3B 119.7(4) .
Br1B Cd1B Br2B 119.0(4) .
Br3B Cd1B Br2B 119.4(4) .
Br1B Cd1B Cl4B 84.7(3) .
Br3B Cd1B Cl4B 100.2(3) .
Br2B Cd1B Cl4B 98.4(3) .
Cl1G Cd3 Cl4B 103.1(7) .
Cl1G Cd3 Br1C 118.2(6) .
Cl4B Cd3 Br1C 101.9(2) .
Cl1G Cd3 Br1E 113.2(6) .
Cl4B Cd3 Br1E 103.1(2) .
Br1C Cd3 Br1E 114.44(17) .
Cl1G Cd3 Br1G 16.7(6) .
Cl4B Cd3 Br1G 87.3(3) .
Br1C Cd3 Br1G 128.3(2) .
Br1E Cd3 Br1G 112.5(2) .
Br1G Cl1G Cd3 91.2(15) .
Cl1G Br1G Cd3 72.1(14) .

loop_
_geom_bond_atom_site_label_1
_geom_bond_atom_site_label_2
_geom_bond_distance
C1 O1 1.26(2)
C1 N2 1.30(2)
C1 N1 1.36(3)
C2 N12 1.39(2)
C2 N1 1.44(2)
C2 H2A 0.9700
C2 H2B 0.9700
C3 O6 1.256(19)
C3 N12 1.35(2)
C3 N11 1.37(2)
C4 N11 1.43(2)
C4 N10 1.44(2)
C4 H4A 0.9700
C4 H4B 0.9700
C5 O5 1.24(2)
C5 N10 1.36(2)
C5 N9 1.37(2)
C6 N9 1.41(2)
C6 N8 1.44(2)
C6 H6A 0.9700
C6 H6B 0.9700
C7 O4 1.19(2)
C7 N8 1.37(2)
C7 N7 1.39(2)
C8 N7 1.42(2)
C8 N6 1.44(2)
C8 H8A 0.9700
C8 H8B 0.9700
C9 O3 1.297(19)
C9 N5 1.31(2)
C9 N6 1.33(2)
C10 N5 1.43(2)
C10 N4 1.48(2)
C10 H10A 0.9700
C10 H10B 0.9700
C11 O2 1.223(19)
C11 N3 1.33(2)
C11 N4 1.34(2)
C12 N2 1.44(2)
C12 N3 1.46(2)
C12 H12A 0.9700
C12 H12B 0.9700
C13 N2 1.45(2)
C13 N14 1.46(2)
C13 C14 1.55(3)
C13 H13 0.9800
C14 N1 1.48(2)
C14 N13 1.52(2)
C14 H14 0.9800
C15 N24 1.46(2)
C15 N12 1.470(19)
C15 C16 1.50(2)
C15 H15 0.9800
C16 N23 1.44(2)
C16 N11 1.488(19)
C16 H16 0.9800
C17 N22 1.42(2)
C17 N10 1.51(2)
C17 C18 1.55(3)
C17 H17 0.9800
C18 N9 1.44(2)
C18 N21 1.50(2)
C18 H18 0.9800
C19 N20 1.44(2)
C19 N8 1.47(2)
C19 C20 1.52(3)
C19 H19 0.9800
C20 N7 1.42(2)
C20 N19 1.46(2)
C20 H20 0.9800
C21 N18 1.45(2)
C21 N6 1.46(2)
C21 C22 1.51(2)
C21 H21 0.9800
C22 N5 1.47(2)
C22 N17 1.50(2)
C22 H22 0.9800
C23 N16 1.38(2)
C23 N4 1.44(2)
C23 C24 1.51(2)
C23 H23 0.9800
C24 N3 1.436(19)
C24 N15 1.47(2)
C24 H24 0.9800
C25 N15 1.43(2)
C25 N14 1.47(2)
C25 H25A 0.9700
C25 H25B 0.9700
C26 O7 1.20(2)
C26 N14 1.39(2)
C26 N13 1.40(2)
C27 N13 1.35(2)
C27 N24 1.46(2)
C27 H27A 0.9700
C27 H27B 0.9700
C28 O12 1.26(2)
C28 N24 1.31(2)
C28 N23 1.36(2)
C29 N22 1.49(3)
C29 N23 1.53(3)
C29 H29A 0.9700
C29 H29B 0.9700
C30 O11 1.25(2)
C30 N21 1.34(2)
C30 N22 1.40(2)
C31 N20 1.44(2)
C31 N21 1.45(2)
C31 H31A 0.9700
C31 H31B 0.9700
C32 O10 1.19(2)
C32 N20 1.34(2)
C32 N19 1.43(2)
C33 N19 1.47(2)
C33 N18 1.48(2)
C33 H33A 0.9700
C33 H33B 0.9700
C34 O9 1.283(19)
C34 N17 1.30(2)
C34 N18 1.36(2)
C35 N16 1.39(2)
C35 N17 1.49(2)
C35 H35A 0.9700
C35 H35B 0.9700
C36 O8 1.279(19)
C36 N16 1.33(2)
C36 N15 1.38(2)
C37 C38 1.33(2)
C37 H37A 0.9600
C37 H37B 0.9600
C37 H37C 0.9600
C38 N25 1.507(19)
C38 H38A 0.9700
C38 H38B 0.9700
C39 C40 1.31(3)
C39 N25 1.39(3)
C39 H39 0.9300
C40 C41 1.42(2)
C40 H40 0.9300
C41 C44 1.39(3)
C41 C42 1.51(3)
C42 C43 1.28(3)
C42 H42 0.9300
C43 N25 1.51(3)
C43 H43 0.9300
C44 C48 1.37(2)
C44 C45 1.46(2)
C45 C46 1.33(3)
C45 H45 0.9300
C46 N26 1.30(3)
C46 H46 0.9300
C47 C48 1.37(3)
C47 N26 1.38(3)
C47 H47 0.9300
C48 H48 0.9300
C49 C50 1.35(2)
C49 N26 1.503(19)
C49 H49A 0.9700
C49 H49B 0.9700
C50 H50A 0.9600
C50 H50B 0.9600
C50 H50C 0.9600
C51 C52 1.34(2)
C51 H51A 0.9600
C51 H51B 0.9600
C51 H51C 0.9600
C52 N27 1.497(19)
C52 H52A 0.9700
C52 H52B 0.9700
C53 C54 1.36(3)
C53 N27 1.38(2)
C53 H53 0.9300
C54 C55 1.31(3)
C54 H54 0.9300
C55 C56 1.45(2)
C55 C58 1.48(3)
C56 C57 1.29(3)
C56 H56 0.9300
C57 N27 1.32(3)
C57 H57 0.9300
C58 C62 1.33(3)
C58 C59 1.37(3)
C59 C60 1.40(3)
C59 H59 0.9300
C60 N28 1.32(3)
C60 H60 0.9300
C61 N28 1.30(3)
C61 C62 1.41(3)
C61 H61 0.9300
C62 H62 0.9300
C63 C64 1.34(2)
C63 N28 1.500(19)
C63 H63A 0.9700
C63 H63B 0.9700
C64 H64A 0.9600
C64 H64B 0.9600
C64 H64C 0.9600
Cd2 Cl8 2.467(4)
Cd2 Cl7 2.519(4)
Cd2 Cl6 2.525(4)
Cd2 Br1 2.540(3)
Cd1A Cl1A 2.521(12)
Cd1A Br2A 2.531(10)
Cd1A Br3A 2.545(10)
Cd1A Cl4A 2.674(6)
Cd1B Br1B 2.461(10)
Cd1B Br3B 2.587(10)
Cd1B Br2B 2.610(10)
Cd1B Cl4B 2.705(9)
Cl4B Cd3 2.515(7)
Cd3 Cl1G 2.492(15)
Cd3 Br1C 2.532(5)
Cd3 Br1E 2.545(5)
Cd3 Br1G 2.618(8)
Cl1G Br1G 0.75(3)

loop_
_platon_squeeze_void_nr
_platon_squeeze_void_average_x
_platon_squeeze_void_average_y
_platon_squeeze_void_average_z
_platon_squeeze_void_volume
_platon_squeeze_void_count_electrons
_platon_squeeze_void_content
1 -0.013 0.013 0.000 404 150 ' '
2 0.501 0.282 0.647 19 7 ' '
3 0.499 0.718 0.353 19 6 ' '
